data_7233125
loop_
_publ_author_name
'Virendra Kumar Rai'
'Masayoshi Nishiura'
'Masanori Takimoto'
'Zhaomin Hou'

_publ_section_title
;
 Guanidinate ligated iridium(III) complexes with various cyclometalated
 ligands: synthesis, structure, and highly efficient electrophosphorescent
 properties with a wide range of emission colours
;
_journal_name_full 'Journal of Materials Chemistry C'
_journal_page_first 677
_journal_page_last 689
_journal_paper_doi 10.1039/C2TC00242F
_journal_volume 1
_journal_year 2013
_chemical_formula_moiety 'C49 H44 Ir N5, C7 H8'
_chemical_formula_sum 'C56 H52 Ir N5'
_chemical_formula_weight 987.23
_chemical_name_common '[(Piq)2Ir{iPrN)2C(NPh2)}]'
_space_group_IT_number 15
_space_group_name_Hall '-C 2yc'
_space_group_name_H-M_alt 'C 1 2/c 1'
_symmetry_cell_setting monoclinic
_symmetry_space_group_name_H-M 'C 1 2/c 1'
_atom_sites_solution_hydrogens geom
_atom_sites_solution_primary direct
_atom_sites_solution_secondary difmap
_cell_angle_alpha 90.00
_cell_angle_beta 106.707(7)
_cell_angle_gamma 90.00
_cell_formula_units_Z 4
_cell_length_a 14.992(7)
_cell_length_b 29.691(14)
_cell_length_c 10.583(5)
_cell_measurement_reflns_used 215
_cell_measurement_temperature 173(2)
_cell_measurement_theta_max 25
_cell_measurement_theta_min 2
_cell_volume 4512(4)
_computing_cell_refinement 'Bruker SMART'
_computing_data_collection 'Bruker SMART'
_computing_data_reduction 'Bruker SHELXTL'
_computing_molecular_graphics 'Bruker SHELXTL'
_computing_publication_material 'Bruker SHELXTL'
_computing_structure_refinement 'SHELXL-97 (Sheldrick, 1997)'
_computing_structure_solution 'SHELXS-97 (Sheldrick, 1990)'
_diffrn_ambient_temperature 173(2)
_diffrn_measured_fraction_theta_full 0.993
_diffrn_measured_fraction_theta_max 0.993
_diffrn_measurement_device_type 'CCD area detector'
_diffrn_measurement_method 'phi and omega scans'
_diffrn_radiation_monochromator graphite
_diffrn_radiation_source 'fine-focus sealed tube'
_diffrn_radiation_type MoK\a
_diffrn_radiation_wavelength 0.71073
_diffrn_reflns_av_R_equivalents 0.0523
_diffrn_reflns_av_sigmaI/netI 0.0949
_diffrn_reflns_limit_h_max 10
_diffrn_reflns_limit_h_min -17
_diffrn_reflns_limit_k_max 35
_diffrn_reflns_limit_k_min -34
_diffrn_reflns_limit_l_max 11
_diffrn_reflns_limit_l_min -12
_diffrn_reflns_number 11814
_diffrn_reflns_theta_full 25.04
_diffrn_reflns_theta_max 25.04
_diffrn_reflns_theta_min 1.58
_exptl_absorpt_coefficient_mu 3.003
_exptl_absorpt_correction_T_max 0.4661
_exptl_absorpt_correction_T_min 0.3796
_exptl_absorpt_correction_type multi-scan
_exptl_absorpt_process_details SADABS
_exptl_crystal_colour red
_exptl_crystal_density_diffrn 1.453
_exptl_crystal_density_method 'not measured'
_exptl_crystal_description needle
_exptl_crystal_F_000 2000
_exptl_crystal_size_max 0.40
_exptl_crystal_size_mid 0.30
_exptl_crystal_size_min 0.30
_refine_diff_density_max 1.112
_refine_diff_density_min -0.818
_refine_diff_density_rms 0.098
_refine_ls_extinction_method none
_refine_ls_goodness_of_fit_ref 0.859
_refine_ls_hydrogen_treatment noref
_refine_ls_matrix_type full
_refine_ls_number_parameters 264
_refine_ls_number_reflns 3972
_refine_ls_number_restraints 0
_refine_ls_restrained_S_all 0.859
_refine_ls_R_factor_all 0.0494
_refine_ls_R_factor_gt 0.0346
_refine_ls_shift/su_max 0.001
_refine_ls_shift/su_mean 0.000
_refine_ls_structure_factor_coef Fsqd
_refine_ls_weighting_details 'calc w=1/[\s^2^(Fo^2^)+(0.0184P)^2^+0.0000P] where P=(Fo^2^+2Fc^2^)/3'
_refine_ls_weighting_scheme calc
_refine_ls_wR_factor_gt 0.0611
_refine_ls_wR_factor_ref 0.0631
_reflns_number_gt 3048
_reflns_number_total 3972
_reflns_threshold_expression >2sigma(I)
_cod_data_source_file J-Chem-Mat-C-2013-1-677-6.cif
_cod_data_source_block 8
_cod_original_sg_symbol_H-M C2/c
_cod_database_code 7233125

loop_
_symmetry_equiv_pos_as_xyz
'x, y, z'
'-x, y, -z+1/2'
'x+1/2, y+1/2, z'
'-x+1/2, y+1/2, -z+1/2'
'-x, -y, -z'
'x, -y, z-1/2'
'-x+1/2, -y+1/2, -z'
'x+1/2, -y+1/2, z-1/2'

loop_
_atom_site_label
_atom_site_type_symbol
_atom_site_fract_x
_atom_site_fract_y
_atom_site_fract_z
_atom_site_U_iso_or_equiv
_atom_site_adp_type
_atom_site_occupancy
_atom_site_symmetry_multiplicity
_atom_site_calc_flag
_atom_site_refinement_flags
_atom_site_disorder_assembly
_atom_site_disorder_group
Ir1 Ir 0.0000 0.176586(10) 0.2500 0.02867(10) Uani 1 2 d S . .
N1 N -0.1087(3) 0.17837(13) 0.3295(3) 0.0307(9) Uani 1 1 d . . .
N2 N -0.0426(3) 0.11272(12) 0.1466(3) 0.0302(10) Uani 1 1 d . . .
N3 N 0.0000 0.03997(17) 0.2500 0.0345(15) Uani 1 2 d S . .
C1 C 0.0419(4) 0.22582(15) 0.3829(4) 0.0302(13) Uani 1 1 d . . .
C2 C 0.1187(4) 0.25335(16) 0.4008(5) 0.0398(14) Uani 1 1 d . . .
H2 H 0.1610 0.2476 0.3513 0.058 Uiso 1 1 d R . .
C3 C 0.1361(4) 0.28920(17) 0.4890(5) 0.0482(15) Uani 1 1 d . . .
H3 H 0.1909 0.3067 0.5012 0.056 Uiso 1 1 d R . .
C4 C 0.0741(4) 0.29917(17) 0.5579(5) 0.0466(15) Uani 1 1 d . . .
C5 C -0.0026(4) 0.27254(16) 0.5449(5) 0.0400(14) Uani 1 1 d . . .
H4 H 0.0845 0.3246 0.6146 0.048 Uiso 1 1 d R . .
C6 C -0.0190(3) 0.23468(15) 0.4612(4) 0.0288(12) Uani 1 1 d . . .
H5 H -0.0455 0.2797 0.5931 0.035 Uiso 1 1 d R . .
C7 C -0.1831(4) 0.15118(16) 0.2866(5) 0.0348(13) Uani 1 1 d . . .
H7 H -0.1892 0.1342 0.2084 0.042 Uiso 1 1 d R . .
C8 C -0.2499(4) 0.14678(16) 0.3493(5) 0.0383(13) Uani 1 1 d . . .
H8 H -0.3035 0.1289 0.3116 0.046 Uiso 1 1 d R . .
C9 C -0.2395(4) 0.16922(16) 0.4722(4) 0.0351(13) Uani 1 1 d . . .
C10 C -0.1618(4) 0.19740(16) 0.5175(5) 0.0339(13) Uani 1 1 d . . .
C11 C -0.0983(3) 0.20456(15) 0.4385(4) 0.0297(12) Uani 1 1 d . . .
C12 C -0.1455(4) 0.21578(16) 0.6485(5) 0.0427(14) Uani 1 1 d . . .
H12 H -0.0924 0.2341 0.6850 0.051 Uiso 1 1 d R . .
C13 C -0.2060(4) 0.20704(19) 0.7202(5) 0.0520(16) Uani 1 1 d . . .
H13 H -0.1938 0.2193 0.8064 0.062 Uiso 1 1 d R . .
C14 C -0.2845(4) 0.1808(2) 0.6706(5) 0.0502(15) Uani 1 1 d . . .
H14 H -0.3270 0.1762 0.7209 0.060 Uiso 1 1 d R . .
C15 C -0.3007(4) 0.16153(16) 0.5483(5) 0.0456(15) Uani 1 1 d . . .
H15 H -0.3538 0.1429 0.5149 0.055 Uiso 1 1 d R . .
C16 C 0.0000 0.0880(2) 0.2500 0.0319(18) Uani 1 2 d S . .
C17 C -0.0805(4) 0.09514(16) 0.0121(4) 0.0367(13) Uani 1 1 d . . .
H17 H -0.0674 0.0621 0.0134 0.044 Uiso 1 1 d R . .
C18 C -0.1847(4) 0.10188(19) -0.0351(5) 0.0578(17) Uani 1 1 d . . .
H18A H -0.2141 0.0847 0.0213 0.087 Uiso 1 1 d R . .
H18B H -0.2086 0.0914 -0.1264 0.087 Uiso 1 1 d R . .
H18C H -0.1991 0.1339 -0.0307 0.087 Uiso 1 1 d R . .
C19 C -0.0337(4) 0.11781(15) -0.0817(4) 0.0448(15) Uani 1 1 d . . .
H19A H -0.0484 0.1500 -0.0875 0.067 Uiso 1 1 d R . .
H19B H -0.0565 0.1042 -0.1694 0.067 Uiso 1 1 d R . .
H19C H 0.0339 0.1138 -0.0484 0.067 Uiso 1 1 d R . .
C20 C -0.0856(4) 0.01717(16) 0.2251(4) 0.0332(13) Uani 1 1 d . . .
C21 C -0.1538(4) 0.03187(17) 0.2785(5) 0.0460(15) Uani 1 1 d . . .
H21 H -0.1418 0.0574 0.3349 0.055 Uiso 1 1 d R . .
C22 C -0.2389(4) 0.0108(2) 0.2533(6) 0.0605(17) Uani 1 1 d . . .
H22 H -0.2848 0.0219 0.2914 0.073 Uiso 1 1 d R . .
C23 C -0.2571(4) -0.0265(2) 0.1721(6) 0.0610(18) Uani 1 1 d . . .
H23 H -0.3158 -0.0412 0.1525 0.073 Uiso 1 1 d R . .
C24 C -0.1887(5) -0.04217(19) 0.1198(5) 0.0542(16) Uani 1 1 d . . .
H24 H -0.2004 -0.0682 0.0653 0.065 Uiso 1 1 d R . .
C25 C -0.1038(4) -0.02089(16) 0.1449(5) 0.0441(15) Uani 1 1 d . . .
H25 H -0.0578 -0.0321 0.1075 0.053 Uiso 1 1 d R . .
C26 C 0.5000 -0.0380(5) 0.7500 0.190(6) Uiso 1 2 d S . .
H26A H 0.4380 -0.0490 0.7014 0.285 Uiso 0.50 1 d PR . .
H26B H 0.5161 -0.0490 0.8411 0.285 Uiso 0.50 1 d PR . .
H26C H 0.5459 -0.0490 0.7076 0.285 Uiso 0.50 1 d PR . .
C27 C 0.5000 0.0119(4) 0.7500 0.123(4) Uiso 1 2 d S . .
C28 C 0.5469(6) 0.0350(3) 0.8585(8) 0.118(3) Uiso 1 1 d . . .
H28 H 0.5796 0.0193 0.9362 0.142 Uiso 1 1 d R . .
C29 C 0.5474(7) 0.0808(3) 0.8572(10) 0.145(4) Uiso 1 1 d . . .
H29 H 0.5822 0.0965 0.9338 0.174 Uiso 1 1 d R . .
C30 C 0.5000 0.1047(5) 0.7500 0.170(6) Uiso 1 2 d S . .
H30 H 0.5000 0.1367 0.7500 0.204 Uiso 1 2 d SR . .

loop_
_atom_site_aniso_label
_atom_site_aniso_U_11
_atom_site_aniso_U_22
_atom_site_aniso_U_33
_atom_site_aniso_U_23
_atom_site_aniso_U_13
_atom_site_aniso_U_12
Ir1 0.03573(19) 0.03052(16) 0.02142(15) 0.000 0.01085(12) 0.000
N1 0.033(2) 0.033(2) 0.026(2) 0.001(2) 0.0066(19) 0.002(2)
N2 0.039(3) 0.031(2) 0.020(2) -0.0017(17) 0.006(2) 0.001(2)
N3 0.040(4) 0.027(3) 0.035(3) 0.000 0.008(3) 0.000
C1 0.032(3) 0.025(3) 0.030(3) 0.006(2) 0.003(3) -0.001(3)
C2 0.048(4) 0.038(3) 0.035(3) 0.001(2) 0.014(3) 0.000(3)
C3 0.052(4) 0.043(3) 0.049(4) -0.006(3) 0.013(3) -0.014(3)
C4 0.056(4) 0.035(3) 0.044(3) -0.009(3) 0.008(3) -0.008(3)
C5 0.045(4) 0.038(3) 0.035(3) 0.000(2) 0.010(3) 0.008(3)
C6 0.035(3) 0.028(3) 0.022(3) 0.002(2) 0.005(2) 0.004(3)
C7 0.038(4) 0.039(3) 0.028(3) -0.008(2) 0.009(3) -0.006(3)
C8 0.031(3) 0.043(3) 0.039(3) -0.002(3) 0.007(3) -0.009(3)
C9 0.034(3) 0.045(3) 0.027(3) 0.002(2) 0.009(2) 0.003(3)
C10 0.037(3) 0.036(3) 0.031(3) 0.002(2) 0.013(3) 0.009(3)
C11 0.034(3) 0.027(3) 0.027(3) 0.003(2) 0.007(3) 0.011(3)
C12 0.050(4) 0.052(3) 0.030(3) -0.005(2) 0.016(3) -0.001(3)
C13 0.062(5) 0.067(4) 0.033(3) 0.000(3) 0.024(3) 0.008(4)
C14 0.050(4) 0.069(4) 0.042(3) 0.003(3) 0.030(3) 0.006(4)
C15 0.040(4) 0.050(4) 0.050(4) 0.008(3) 0.018(3) 0.008(3)
C16 0.036(5) 0.035(4) 0.028(4) 0.000 0.015(4) 0.000
C17 0.048(4) 0.036(3) 0.025(3) -0.003(2) 0.008(3) 0.002(3)
C18 0.054(4) 0.084(4) 0.029(3) -0.011(3) 0.002(3) 0.000(4)
C19 0.067(4) 0.044(3) 0.027(3) -0.007(2) 0.019(3) -0.006(3)
C20 0.038(4) 0.033(3) 0.029(3) 0.006(2) 0.009(3) -0.002(3)
C21 0.051(4) 0.042(3) 0.047(3) 0.000(3) 0.018(3) -0.004(3)
C22 0.054(5) 0.066(4) 0.072(5) 0.003(4) 0.035(4) -0.002(4)
C23 0.048(4) 0.067(4) 0.064(4) 0.015(4) 0.009(4) -0.015(4)
C24 0.063(5) 0.055(4) 0.042(4) -0.003(3) 0.010(3) -0.011(4)
C25 0.047(4) 0.046(3) 0.039(3) -0.007(3) 0.012(3) -0.008(3)

loop_
_atom_type_symbol
_atom_type_description
_atom_type_scat_dispersion_real
_atom_type_scat_dispersion_imag
_atom_type_scat_source
C C 0.0033 0.0016 'International Tables Vol C Tables 4.2.6.8 and 6.1.1.4'
H H 0.0000 0.0000 'International Tables Vol C Tables 4.2.6.8 and 6.1.1.4'
N N 0.0061 0.0033 'International Tables Vol C Tables 4.2.6.8 and 6.1.1.4'
Ir Ir -1.4442 7.9887 'International Tables Vol C Tables 4.2.6.8 and 6.1.1.4'

loop_
_geom_angle_atom_site_label_1
_geom_angle_atom_site_label_2
_geom_angle_atom_site_label_3
_geom_angle
_geom_angle_site_symmetry_1
_geom_angle_site_symmetry_3
C1 Ir1 C1 86.1(2) . 2
C1 Ir1 N1 98.32(18) . 2
C1 Ir1 N1 79.47(19) 2 2
C1 Ir1 N1 79.47(19) . .
C1 Ir1 N1 98.32(18) 2 .
N1 Ir1 N1 177.0(2) 2 .
C1 Ir1 N2 166.21(15) . .
C1 Ir1 N2 107.08(16) 2 .
N1 Ir1 N2 88.26(15) 2 .
N1 Ir1 N2 94.33(15) . .
C1 Ir1 N2 107.08(16) . 2
C1 Ir1 N2 166.21(15) 2 2
N1 Ir1 N2 94.33(15) 2 2
N1 Ir1 N2 88.26(15) . 2
N2 Ir1 N2 60.10(19) . 2
C7 N1 C11 120.7(4) . .
C7 N1 Ir1 121.9(3) . .
C11 N1 Ir1 117.0(3) . .
C16 N2 C17 124.5(4) . .
C16 N2 Ir1 93.7(3) . .
C17 N2 Ir1 140.1(3) . .
C20 N3 C20 122.5(6) . 2
C20 N3 C16 118.8(3) . .
C20 N3 C16 118.8(3) 2 .
C2 C1 C6 117.4(4) . .
C2 C1 Ir1 127.6(4) . .
C6 C1 Ir1 114.9(4) . .
C1 C2 C3 122.2(5) . .
C1 C2 H2 118.9 . .
C3 C2 H2 118.9 . .
C4 C3 C2 119.9(5) . .
C4 C3 H3 120.1 . .
C2 C3 H3 119.9 . .
C3 C4 C5 120.0(5) . .
C3 C4 H4 119.7 . .
C5 C4 H4 120.3 . .
C4 C5 C6 120.9(5) . .
C4 C5 H5 119.5 . .
C6 C5 H5 119.5 . .
C5 C6 C1 119.3(5) . .
C5 C6 C11 125.6(5) . .
C1 C6 C11 114.9(4) . .
N1 C7 C8 123.3(4) . .
N1 C7 H7 118.4 . .
C8 C7 H7 118.3 . .
C7 C8 C9 119.8(5) . .
C7 C8 H8 120.1 . .
C9 C8 H8 120.1 . .
C10 C9 C15 121.1(5) . .
C10 C9 C8 116.9(5) . .
C15 C9 C8 121.9(5) . .
C9 C10 C12 116.6(5) . .
C9 C10 C11 120.5(4) . .
C12 C10 C11 122.7(5) . .
N1 C11 C10 118.0(4) . .
N1 C11 C6 112.4(4) . .
C10 C11 C6 129.5(4) . .
C13 C12 C10 120.4(5) . .
C13 C12 H12 119.8 . .
C10 C12 H12 119.8 . .
C12 C13 C14 121.7(5) . .
C12 C13 H13 119.1 . .
C14 C13 H13 119.2 . .
C15 C14 C13 119.6(5) . .
C15 C14 H14 120.2 . .
C13 C14 H14 120.2 . .
C14 C15 C9 120.4(5) . .
C14 C15 H15 119.8 . .
C9 C15 H15 119.8 . .
N2 C16 N2 112.5(6) 2 .
N2 C16 N3 123.8(3) 2 .
N2 C16 N3 123.8(3) . .
N2 C17 C18 110.4(4) . .
N2 C17 C19 110.6(4) . .
C18 C17 C19 110.6(4) . .
N2 C17 H17 108.4 . .
C18 C17 H17 108.4 . .
C19 C17 H17 108.4 . .
C17 C18 H18A 109.5 . .
C17 C18 H18B 109.5 . .
H18A C18 H18B 109.5 . .
C17 C18 H18C 109.5 . .
H18A C18 H18C 109.5 . .
H18B C18 H18C 109.5 . .
C17 C19 H19A 109.5 . .
C17 C19 H19B 109.5 . .
H19A C19 H19B 109.5 . .
C17 C19 H19C 109.5 . .
H19A C19 H19C 109.5 . .
H19B C19 H19C 109.5 . .
C21 C20 C25 118.0(5) . .
C21 C20 N3 121.1(4) . .
C25 C20 N3 120.9(5) . .
C20 C21 C22 122.2(5) . .
C20 C21 H21 118.9 . .
C22 C21 H21 118.9 . .
C21 C22 C23 119.5(6) . .
C21 C22 H22 120.3 . .
C23 C22 H22 120.3 . .
C24 C23 C22 119.0(6) . .
C24 C23 H23 120.5 . .
C22 C23 H23 120.5 . .
C25 C24 C23 121.4(6) . .
C25 C24 H24 119.3 . .
C23 C24 H24 119.3 . .
C24 C25 C20 119.9(6) . .
C24 C25 H25 120.0 . .
C20 C25 H25 120.0 . .
C27 C26 H26A 109.5 . .
C27 C26 H26B 109.5 . .
H26A C26 H26B 109.5 . .
C27 C26 H26C 109.5 . .
H26A C26 H26C 109.5 . .
H26B C26 H26C 109.5 . .
C28 C27 C28 118.8(13) . 2_656
C28 C27 C26 120.6(6) . .
C28 C27 C26 120.6(6) 2_656 .
C27 C28 C29 120.3(11) . .
C27 C28 H28 119.9 . .
C29 C28 H28 119.9 . .
C30 C29 C28 122.0(12) . .
C30 C29 H29 119.0 . .
C28 C29 H29 119.0 . .
C29 C30 C29 116.8(15) . 2_656
C29 C30 H30 121.6 . .
C29 C30 H30 121.6 2_656 .

loop_
_geom_bond_atom_site_label_1
_geom_bond_atom_site_label_2
_geom_bond_distance
_geom_bond_site_symmetry_2
C1 Ir1 2.000(5) .
Ir1 C1 2.000(5) 2
Ir1 N1 2.038(4) 2
Ir1 N1 2.038(4) .
Ir1 N2 2.191(4) .
Ir1 N2 2.191(4) 2
N1 C7 1.346(5) .
N1 C11 1.363(5) .
N2 C16 1.320(5) .
N2 C17 1.469(5) .
N3 C20 1.408(5) .
N3 C20 1.408(5) 2
N3 C16 1.427(8) .
C2 C1 1.381(6) .
C2 H2 0.9468 .
C3 C2 1.390(6) .
C3 H3 0.9498 .
C4 C3 1.369(7) .
C4 H4 0.9479 .
C5 C4 1.369(7) .
C5 H5 0.9536 .
C6 C5 1.408(6) .
C6 C1 1.422(6) .
C6 C11 1.452(6) .
C7 C8 1.357(6) .
C7 H7 0.9500 .
C8 C9 1.430(6) .
C8 H8 0.9500 .
C9 C10 1.402(6) .
C9 C15 1.403(6) .
C10 C12 1.444(6) .
C10 C11 1.452(6) .
C12 C13 1.363(7) .
C12 H12 0.9500 .
C13 C14 1.384(7) .
C13 H13 0.9500 .
C14 C15 1.371(6) .
C14 H14 0.9500 .
C15 H15 0.9500 .
C16 N2 1.320(5) 2
C17 C18 1.510(7) .
C17 C19 1.527(6) .
C17 H17 1.0000 .
C18 H18A 0.9800 .
C18 H18B 0.9800 .
C18 H18C 0.9800 .
C19 H19A 0.9800 .
C19 H19B 0.9800 .
C19 H19C 0.9800 .
C20 C21 1.374(7) .
C20 C25 1.392(6) .
C21 C22 1.376(7) .
C21 H21 0.9500 .
C22 C23 1.381(7) .
C22 H22 0.9500 .
C23 C24 1.378(8) .
C23 H23 0.9500 .
C24 C25 1.376(7) .
C24 H24 0.9500 .
C25 H25 0.9500 .
C26 C27 1.482(15) .
C26 H26A 0.9800 .
C26 H26B 0.9800 .
C26 H26C 0.9800 .
C27 C28 1.350(9) .
C27 C28 1.350(9) 2_656
C28 C29 1.358(9) .
C28 H28 0.9500 .
C29 C30 1.354(10) .
C29 H29 0.9500 .
C30 C29 1.354(10) 2_656
C30 H30 0.9500 .
